data_4021751
loop_
_publ_author_name
'Fatiah Issa'
'Joshua Fischer'
'Peter Turner'
'Mark J. Coster'

_publ_section_title
;
 Regioselective Reduction of 3-Methoxymaleimides:
 An Efficient Method for the Synthesis of Methyl 5-Hydroxytetramates
;
_journal_name_full 'Journal of Organic Chemistry'
_journal_page_first 4703
_journal_page_last 4705
_journal_paper_doi 10.1021/jo0605750
_journal_volume 71
_journal_year 2006
_chemical_formula_sum 'C12 H13 N O3'
_chemical_formula_weight 219.23
_chemical_name_systematic
; 
 ? 
;
_space_group_IT_number 33
_space_group_name_Hall 'P 2c -2n'
_space_group_name_H-M_alt 'P n a 21'
_symmetry_cell_setting orthorhombic
_symmetry_Int_Tables_number 33
_symmetry_space_group_name_Hall 'P 2c -2n'
_symmetry_space_group_name_H-M 'P n a 21'
_atom_sites_solution_hydrogens geom
_atom_sites_solution_primary direct
_atom_sites_solution_secondary difmap
_audit_creation_method SHELXL-97
_cell_angle_alpha 90.00
_cell_angle_beta 90.00
_cell_angle_gamma 90.00
_cell_formula_units_Z 8
_cell_length_a 8.6992(3)
_cell_length_b 6.3159(2)
_cell_length_c 39.6797(15)
_cell_measurement_reflns_used 8777
_cell_measurement_temperature 150(2)
_cell_measurement_theta_max 28.31
_cell_measurement_theta_min 3.08
_cell_volume 2180.13(13)
_computing_cell_refinement 'SAINT (Bruker-Nonius,2003)'
_computing_data_collection 'APEX (Bruker-Nonius,2003)'
_computing_data_reduction 'SAINT and XPREP (Bruker-Nonius 2003)'
_computing_molecular_graphics
;
  xtal 3.6 (Hall,du Boulay, D.J. & Olthof-Hazekamp, R. 1999)
  ORTEPII  (Johnson,C.K., 1976). 
  WinGX (Farrugia, 1999)
;
_computing_structure_refinement 'SHELXL-97 (Sheldrick, 1997)'
_computing_structure_solution 'SIR97 (Altomare, et. al. 1997)'
_diffrn_ambient_temperature 150(2)
_diffrn_crystal_treatment
;
attached with Exxon Paratone N, to a short length 
of fibre supported on a thin piece of copper wire 
inserted in a copper mounting pin.  The crystal was 
quenched in a cold nitrogen gas stream from an 
Oxford Cryosystems Cryostream. 
;
_diffrn_measured_fraction_theta_full 0.999
_diffrn_measured_fraction_theta_max 0.921
_diffrn_measurement_device_type APEXII-FR591
_diffrn_measurement_method \w+\f
_diffrn_radiation_monochromator graphite
_diffrn_radiation_source 'rotating anode'
_diffrn_radiation_type MoK\a
_diffrn_radiation_wavelength 0.71073
_diffrn_reflns_av_R_equivalents 0.0946
_diffrn_reflns_av_sigmaI/netI 0.0836
_diffrn_reflns_limit_h_max 12
_diffrn_reflns_limit_h_min -12
_diffrn_reflns_limit_k_max 8
_diffrn_reflns_limit_k_min -8
_diffrn_reflns_limit_l_max 50
_diffrn_reflns_limit_l_min -52
_diffrn_reflns_number 30509
_diffrn_reflns_theta_full 25.00
_diffrn_reflns_theta_max 30.46
_diffrn_reflns_theta_min 3.08
_diffrn_standards_decay_% 0
_diffrn_standards_interval_count 0
_diffrn_standards_interval_time 0
_diffrn_standards_number 0
_exptl_absorpt_coefficient_mu 0.097
_exptl_absorpt_correction_type none
_exptl_crystal_colour colourless
_exptl_crystal_density_diffrn 1.336
_exptl_crystal_density_method 'not measured'
_exptl_crystal_description block
_exptl_crystal_F_000 928
_exptl_crystal_size_max 0.472
_exptl_crystal_size_mid 0.130
_exptl_crystal_size_min 0.117
_refine_diff_density_max 0.168
_refine_diff_density_min -0.272
_refine_diff_density_rms 0.043
_refine_ls_abs_structure_details 'could not be reliably determined'
_refine_ls_extinction_method none
_refine_ls_goodness_of_fit_ref 1.184
_refine_ls_hydrogen_treatment constr
_refine_ls_matrix_type full
_refine_ls_number_parameters 293
_refine_ls_number_reflns 3092
_refine_ls_number_restraints 1
_refine_ls_restrained_S_all 1.184
_refine_ls_R_factor_all 0.0520
_refine_ls_R_factor_gt 0.0365
_refine_ls_shift/su_max 0.002
_refine_ls_shift/su_mean 0.000
_refine_ls_structure_factor_coef Fsqd
_refine_ls_weighting_details 'calc w=1/[\s^2^(Fo^2^)+(0.02P)^2^] where P=(Fo^2^+2Fc^2^)/3'
_refine_ls_weighting_scheme calc
_refine_ls_wR_factor_gt 0.0678
_refine_ls_wR_factor_ref 0.0689
_reflns_number_gt 3707
_reflns_number_total 5902
_reflns_threshold_expression >2sigma(I)
_cod_data_source_file jo0605750si20060315_081557.cif
_cod_depositor_comments
;
The following automatic conversions were performed:
'_symmetry_cell_setting' value 'Orthorhombic' changed to 'orthorhombic'
according to '/home/saulius/struct/CIF-dictionaries/cif_core.dic'
dictionary named 'cif_core.dic' version 2.4.1 from 2010-06-29.

Automatic conversion script
Id: cif_fix_enum 1527 2010-12-29 10:47:43Z saulius 
;
_cod_original_sg_symbol_Hall 'P 2c -2n    '
_cod_original_sg_symbol_H-M 'P n a 21    '
_cod_database_code 4021751

loop_
_symmetry_equiv_pos_as_xyz
'x, y, z'
'-x, -y, z+1/2'
'x+1/2, -y+1/2, z'
'-x+1/2, y+1/2, z+1/2'

loop_
_atom_site_label
_atom_site_type_symbol
_atom_site_fract_x
_atom_site_fract_y
_atom_site_fract_z
_atom_site_U_iso_or_equiv
_atom_site_adp_type
_atom_site_occupancy
_atom_site_symmetry_multiplicity
_atom_site_calc_flag
_atom_site_refinement_flags
O1 O 0.03291(18) 0.5960(2) 0.02974(3) 0.0275(4) Uani 1 1 d .
H1 H 0.0569 0.6937 0.0164 0.041 Uiso 1 1 calc R
O2 O -0.22467(17) 0.3922(2) 0.06206(3) 0.0259(4) Uani 1 1 d .
O3 O 0.06799(17) -0.0606(2) -0.00904(3) 0.0280(4) Uani 1 1 d .
N1 N 0.0261(2) 0.2982(3) -0.00713(4) 0.0205(4) Uani 1 1 d .
N2 N -0.2801(2) 0.8054(3) 0.20244(4) 0.0217(4) Uani 1 1 d .
C1 C -0.0614(2) 0.4502(3) 0.01321(5) 0.0211(5) Uani 1 1 d .
H1A H -0.1405 0.5242 -0.0008 0.025 Uiso 1 1 calc R
C2 C -0.1364(2) 0.3023(3) 0.03829(5) 0.0196(5) Uani 1 1 d .
C3 C -0.0985(2) 0.1016(3) 0.03286(5) 0.0215(5) Uani 1 1 d .
H3 H -0.1330 -0.0173 0.0454 0.026 Uiso 1 1 calc R
C4 C 0.0061(3) 0.0972(3) 0.00399(5) 0.0214(5) Uani 1 1 d .
C5 C 0.1260(3) 0.3613(3) -0.03462(5) 0.0257(5) Uani 1 1 d .
H5A H 0.1957 0.2423 -0.0401 0.031 Uiso 1 1 calc R
H5B H 0.1902 0.4819 -0.0272 0.031 Uiso 1 1 calc R
C6 C 0.0395(3) 0.4244(3) -0.06598(5) 0.0259(5) Uani 1 1 d .
C7 C 0.0576(3) 0.6262(3) -0.07945(5) 0.0421(7) Uani 1 1 d .
H7 H 0.1244 0.7248 -0.0688 0.051 Uiso 1 1 calc R
C8 C -0.0218(4) 0.6836(4) -0.10835(6) 0.0576(8) Uani 1 1 d .
H8 H -0.0110 0.8226 -0.1172 0.069 Uiso 1 1 calc R
C9 C -0.1163(4) 0.5403(5) -0.12428(6) 0.0540(8) Uani 1 1 d .
H9 H -0.1697 0.5799 -0.1442 0.065 Uiso 1 1 calc R
C10 C -0.1335(3) 0.3377(5) -0.11121(6) 0.0444(7) Uani 1 1 d .
H10 H -0.1997 0.2388 -0.1220 0.053 Uiso 1 1 calc R
C11 C -0.0547(3) 0.2811(4) -0.08273(6) 0.0337(6) Uani 1 1 d .
H11 H -0.0645 0.1411 -0.0743 0.040 Uiso 1 1 calc R
C12 C -0.2820(3) 0.2443(3) 0.08680(6) 0.0284(6) Uani 1 1 d .
H12A H -0.3385 0.1307 0.0754 0.043 Uiso 1 1 calc R
H12B H -0.3509 0.3181 0.1024 0.043 Uiso 1 1 calc R
H12C H -0.1956 0.1837 0.0994 0.043 Uiso 1 1 calc R
O4 O -0.28480(18) 1.1031(2) 0.16577(3) 0.0278(4) Uani 1 1 d .
H4 H -0.3049 1.2025 0.1791 0.042 Uiso 1 1 calc R
O5 O -0.03165(17) 0.8933(2) 0.13296(3) 0.0261(4) Uani 1 1 d .
O6 O -0.31978(18) 0.4457(2) 0.20577(3) 0.0281(4) Uani 1 1 d .
C13 C -0.1922(2) 0.9542(3) 0.18194(5) 0.0208(4) Uani 1 1 d .
H13 H -0.1117 1.0260 0.1958 0.025 Uiso 1 1 calc R
C14 C -0.1196(3) 0.8064(3) 0.15690(5) 0.0206(5) Uani 1 1 d .
C15 C -0.1589(3) 0.6053(3) 0.16287(5) 0.0231(5) Uani 1 1 d .
H15 H -0.1265 0.4852 0.1503 0.028 Uiso 1 1 calc R
C16 C -0.2606(3) 0.6033(3) 0.19210(5) 0.0209(5) Uani 1 1 d .
C17 C -0.3648(3) 0.8695(3) 0.23262(5) 0.0248(5) Uani 1 1 d .
H17A H -0.4382 0.7565 0.2389 0.030 Uiso 1 1 calc R
H17B H -0.4244 0.9994 0.2277 0.030 Uiso 1 1 calc R
C18 C -0.2566(2) 0.9113(3) 0.26199(5) 0.0241(5) Uani 1 1 d .
C19 C -0.1983(3) 1.1109(3) 0.26788(5) 0.0332(5) Uani 1 1 d .
H19 H -0.2304 1.2265 0.2543 0.040 Uiso 1 1 calc R
C20 C -0.0925(3) 1.1433(4) 0.29365(5) 0.0422(6) Uani 1 1 d .
H20 H -0.0519 1.2809 0.2974 0.051 Uiso 1 1 calc R
C21 C -0.0461(3) 0.9780(4) 0.31381(6) 0.0433(6) Uani 1 1 d .
H21 H 0.0266 1.0009 0.3313 0.052 Uiso 1 1 calc R
C22 C -0.1066(3) 0.7772(4) 0.30835(6) 0.0377(6) Uani 1 1 d .
H22 H -0.0767 0.6624 0.3224 0.045 Uiso 1 1 calc R
C23 C -0.2101(3) 0.7450(3) 0.28260(6) 0.0297(6) Uani 1 1 d .
H23 H -0.2504 0.6072 0.2788 0.036 Uiso 1 1 calc R
C24 C 0.0254(3) 0.7425(3) 0.10825(6) 0.0287(6) Uani 1 1 d .
H24A H 0.0861 0.6332 0.1197 0.043 Uiso 1 1 calc R
H24B H 0.0902 0.8164 0.0918 0.043 Uiso 1 1 calc R
H24C H -0.0616 0.6763 0.0966 0.043 Uiso 1 1 calc R

loop_
_atom_site_aniso_label
_atom_site_aniso_U_11
_atom_site_aniso_U_22
_atom_site_aniso_U_33
_atom_site_aniso_U_23
_atom_site_aniso_U_13
_atom_site_aniso_U_12
O1 0.0344(9) 0.0174(8) 0.0306(8) 0.0015(6) -0.0002(7) -0.0051(7)
O2 0.0310(9) 0.0208(8) 0.0259(7) 0.0038(6) 0.0074(7) 0.0023(7)
O3 0.0357(10) 0.0191(7) 0.0293(8) -0.0017(7) 0.0053(7) 0.0011(7)
N1 0.0238(11) 0.0165(9) 0.0211(9) 0.0029(8) 0.0060(8) -0.0013(8)
N2 0.0268(11) 0.0166(9) 0.0217(9) -0.0007(8) 0.0029(8) 0.0022(8)
C1 0.0209(12) 0.0185(10) 0.0241(11) 0.0014(9) -0.0005(9) 0.0005(10)
C2 0.0156(12) 0.0238(11) 0.0194(11) 0.0016(10) -0.0007(9) 0.0001(11)
C3 0.0223(12) 0.0219(12) 0.0203(11) 0.0032(9) 0.0000(9) -0.0025(9)
C4 0.0224(12) 0.0187(11) 0.0231(11) -0.0004(9) -0.0032(9) -0.0009(9)
C5 0.0235(12) 0.0267(11) 0.0268(11) 0.0040(9) 0.0059(10) -0.0024(10)
C6 0.0272(13) 0.0277(12) 0.0226(11) 0.0007(9) 0.0057(9) 0.0050(10)
C7 0.068(2) 0.0292(13) 0.0288(12) 0.0014(10) -0.0036(12) -0.0029(12)
C8 0.099(2) 0.0414(15) 0.0322(13) 0.0092(12) -0.0088(15) 0.0115(16)
C9 0.064(2) 0.072(2) 0.0263(13) 0.0048(13) -0.0072(13) 0.0236(17)
C10 0.0396(16) 0.0667(19) 0.0268(13) -0.0079(13) 0.0039(12) -0.0077(15)
C11 0.0346(16) 0.0368(13) 0.0298(14) -0.0005(11) 0.0050(12) -0.0023(11)
C12 0.0344(17) 0.0267(14) 0.0239(13) 0.0051(9) 0.0065(13) 0.0011(10)
O4 0.0347(10) 0.0179(8) 0.0307(8) -0.0018(6) -0.0007(7) 0.0046(7)
O5 0.0297(9) 0.0223(8) 0.0263(7) -0.0030(6) 0.0058(7) -0.0019(7)
O6 0.0343(10) 0.0191(7) 0.0308(8) 0.0026(7) 0.0035(7) -0.0009(7)
C13 0.0204(12) 0.0182(10) 0.0238(10) 0.0002(9) -0.0016(9) -0.0013(10)
C14 0.0196(13) 0.0207(11) 0.0213(11) 0.0004(10) -0.0026(9) -0.0007(11)
C15 0.0244(13) 0.0213(12) 0.0236(11) -0.0021(9) -0.0022(10) 0.0035(9)
C16 0.0197(12) 0.0199(11) 0.0231(11) 0.0000(9) -0.0048(9) 0.0022(9)
C17 0.0251(13) 0.0245(11) 0.0249(10) -0.0023(9) 0.0048(10) 0.0011(9)
C18 0.0232(12) 0.0269(12) 0.0222(10) -0.0028(9) 0.0082(9) 0.0008(9)
C19 0.0419(15) 0.0271(12) 0.0307(12) -0.0003(10) 0.0011(11) 0.0026(11)
C20 0.0476(17) 0.0379(15) 0.0411(14) -0.0146(11) -0.0043(12) -0.0038(13)
C21 0.0456(16) 0.0549(16) 0.0293(12) -0.0140(12) -0.0058(12) 0.0117(13)
C22 0.0445(17) 0.0436(15) 0.0251(12) 0.0015(11) 0.0011(12) 0.0116(12)
C23 0.0340(16) 0.0252(13) 0.0299(13) 0.0012(9) 0.0070(12) 0.0044(10)
C24 0.0310(16) 0.0293(14) 0.0259(13) -0.0066(9) 0.0068(13) 0.0004(10)

loop_
_atom_type_symbol
_atom_type_description
_atom_type_scat_dispersion_real
_atom_type_scat_dispersion_imag
_atom_type_scat_source
C C 0.0033 0.0016 'International Tables Vol C Tables 4.2.6.8 and 6.1.1.4'
H H 0.0000 0.0000 'International Tables Vol C Tables 4.2.6.8 and 6.1.1.4'
N N 0.0061 0.0033 'International Tables Vol C Tables 4.2.6.8 and 6.1.1.4'
O O 0.0106 0.0060 'International Tables Vol C Tables 4.2.6.8 and 6.1.1.4'

loop_
_geom_angle_atom_site_label_1
_geom_angle_atom_site_label_2
_geom_angle_atom_site_label_3
_geom_angle
C1 O1 H1 109.5
C2 O2 C12 113.68(15)
C4 N1 C5 125.38(18)
C4 N1 C1 111.57(16)
C5 N1 C1 123.00(17)
C16 N2 C13 111.91(17)
C16 N2 C17 124.96(18)
C13 N2 C17 122.82(16)
O1 C1 N1 112.66(17)
O1 C1 C2 110.57(16)
N1 C1 C2 100.45(16)
O1 C1 H1A 110.9
N1 C1 H1A 110.9
C2 C1 H1A 110.9
C3 C2 O2 131.32(19)
C3 C2 C1 112.07(18)
O2 C2 C1 116.59(18)
C2 C3 C4 107.46(18)
C2 C3 H3 126.3
C4 C3 H3 126.3
O3 C4 N1 124.0(2)
O3 C4 C3 127.5(2)
N1 C4 C3 108.46(18)
N1 C5 C6 113.19(19)
N1 C5 H5A 108.9
C6 C5 H5A 108.9
N1 C5 H5B 108.9
C6 C5 H5B 108.9
H5A C5 H5B 107.8
C11 C6 C7 118.7(2)
C11 C6 C5 121.1(2)
C7 C6 C5 120.2(2)
C8 C7 C6 120.0(2)
C8 C7 H7 120.0
C6 C7 H7 120.0
C9 C8 C7 120.4(2)
C9 C8 H8 119.8
C7 C8 H8 119.8
C8 C9 C10 119.9(2)
C8 C9 H9 120.0
C10 C9 H9 120.0
C11 C10 C9 119.6(2)
C11 C10 H10 120.2
C9 C10 H10 120.2
C10 C11 C6 121.3(2)
C10 C11 H11 119.3
C6 C11 H11 119.3
O2 C12 H12A 109.5
O2 C12 H12B 109.5
H12A C12 H12B 109.5
O2 C12 H12C 109.5
H12A C12 H12C 109.5
H12B C12 H12C 109.5
C13 O4 H4 109.5
C14 O5 C24 113.93(16)
O4 C13 N2 112.85(16)
O4 C13 C14 110.94(17)
N2 C13 C14 100.89(15)
O4 C13 H13 110.6
N2 C13 H13 110.6
C14 C13 H13 110.6
C15 C14 O5 131.5(2)
C15 C14 C13 111.45(18)
O5 C14 C13 117.08(17)
C14 C15 C16 107.71(19)
C14 C15 H15 126.1
C16 C15 H15 126.1
O6 C16 N2 124.8(2)
O6 C16 C15 127.18(19)
N2 C16 C15 108.03(18)
N2 C17 C18 111.31(17)
N2 C17 H17A 109.4
C18 C17 H17A 109.4
N2 C17 H17B 109.4
C18 C17 H17B 109.4
H17A C17 H17B 108.0
C19 C18 C23 118.9(2)
C19 C18 C17 121.08(19)
C23 C18 C17 119.93(19)
C18 C19 C20 120.2(2)
C18 C19 H19 119.9
C20 C19 H19 119.9
C21 C20 C19 120.7(2)
C21 C20 H20 119.7
C19 C20 H20 119.7
C20 C21 C22 119.4(2)
C20 C21 H21 120.3
C22 C21 H21 120.3
C23 C22 C21 119.9(2)
C23 C22 H22 120.1
C21 C22 H22 120.1
C22 C23 C18 121.0(2)
C22 C23 H23 119.5
C18 C23 H23 119.5
O5 C24 H24A 109.5
O5 C24 H24B 109.5
H24A C24 H24B 109.5
O5 C24 H24C 109.5
H24A C24 H24C 109.5
H24B C24 H24C 109.5

loop_
_geom_bond_atom_site_label_1
_geom_bond_atom_site_label_2
_geom_bond_distance
O1 C1 1.397(2)
O1 H1 0.8400
O2 C2 1.342(2)
O2 C12 1.444(2)
O3 C4 1.245(2)
N1 C4 1.355(2)
N1 C5 1.451(2)
N1 C1 1.467(3)
N2 C16 1.352(2)
N2 C13 1.459(3)
N2 C17 1.463(2)
C1 C2 1.513(3)
C1 H1A 1.0000
C2 C3 1.327(3)
C3 C4 1.464(3)
C3 H3 0.9500
C5 C6 1.508(3)
C5 H5A 0.9900
C5 H5B 0.9900
C6 C11 1.390(3)
C6 C7 1.391(3)
C7 C8 1.387(3)
C7 H7 0.9500
C8 C9 1.376(4)
C8 H8 0.9500
C9 C10 1.389(4)
C9 H9 0.9500
C10 C11 1.369(3)
C10 H10 0.9500
C11 H11 0.9500
C12 H12A 0.9800
C12 H12B 0.9800
C12 H12C 0.9800
O4 C13 1.395(2)
O4 H4 0.8400
O5 C14 1.338(2)
O5 C24 1.454(3)
O6 C16 1.245(2)
C13 C14 1.502(3)
C13 H13 1.0000
C14 C15 1.337(3)
C15 C16 1.459(3)
C15 H15 0.9500
C17 C18 1.521(3)
C17 H17A 0.9900
C17 H17B 0.9900
C18 C19 1.378(3)
C18 C23 1.391(3)
C19 C20 1.391(3)
C19 H19 0.9500
C20 C21 1.375(3)
C20 H20 0.9500
C21 C22 1.390(4)
C21 H21 0.9500
C22 C23 1.377(3)
C22 H22 0.9500
C23 H23 0.9500
C24 H24A 0.9800
C24 H24B 0.9800
C24 H24C 0.9800

loop_
_geom_hbond_atom_site_label_D
_geom_hbond_atom_site_label_H
_geom_hbond_atom_site_label_A
_geom_hbond_distance_DH
_geom_hbond_distance_HA
_geom_hbond_distance_DA
_geom_hbond_angle_DHA
_geom_hbond_site_symmetry_A
O1 H1 O3 0.84 1.85 2.6769(19) 166.3 1_565
O4 H4 O6 0.84 1.87 2.7009(19) 170.2 1_565

loop_
_geom_torsion_atom_site_label_1
_geom_torsion_atom_site_label_2
_geom_torsion_atom_site_label_3
_geom_torsion_atom_site_label_4
_geom_torsion
C4 N1 C1 O1 117.64(18)
C5 N1 C1 O1 -59.8(2)
C4 N1 C1 C2 0.0(2)
C5 N1 C1 C2 -177.42(17)
C12 O2 C2 C3 3.3(3)
C12 O2 C2 C1 -175.05(18)
O1 C1 C2 C3 -119.6(2)
N1 C1 C2 C3 -0.4(2)
O1 C1 C2 O2 59.1(2)
N1 C1 C2 O2 178.27(16)
O2 C2 C3 C4 -177.8(2)
C1 C2 C3 C4 0.6(2)
C5 N1 C4 O3 -2.7(3)
C1 N1 C4 O3 180.0(2)
C5 N1 C4 C3 177.68(18)
C1 N1 C4 C3 0.4(2)
C2 C3 C4 O3 179.8(2)
C2 C3 C4 N1 -0.6(2)
C4 N1 C5 C6 107.4(2)
C1 N1 C5 C6 -75.5(2)
N1 C5 C6 C11 -61.5(3)
N1 C5 C6 C7 121.1(2)
C11 C6 C7 C8 2.3(3)
C5 C6 C7 C8 179.8(2)
C6 C7 C8 C9 -1.4(4)
C7 C8 C9 C10 0.6(4)
C8 C9 C10 C11 -0.8(4)
C9 C10 C11 C6 1.8(4)
C7 C6 C11 C10 -2.6(3)
C5 C6 C11 C10 180.0(2)
C16 N2 C13 O4 119.81(18)
C17 N2 C13 O4 -66.3(2)
C16 N2 C13 C14 1.4(2)
C17 N2 C13 C14 175.28(17)
C24 O5 C14 C15 3.2(3)
C24 O5 C14 C13 -175.75(19)
O4 C13 C14 C15 -120.74(19)
N2 C13 C14 C15 -0.9(2)
O4 C13 C14 O5 58.4(2)
N2 C13 C14 O5 178.21(17)
O5 C14 C15 C16 -178.8(2)
C13 C14 C15 C16 0.2(2)
C13 N2 C16 O6 178.26(19)
C17 N2 C16 O6 4.5(3)
C13 N2 C16 C15 -1.4(2)
C17 N2 C16 C15 -175.09(18)
C14 C15 C16 O6 -178.9(2)
C14 C15 C16 N2 0.7(2)
C16 N2 C17 C18 98.3(2)
C13 N2 C17 C18 -74.8(2)
N2 C17 C18 C19 91.3(2)
N2 C17 C18 C23 -86.1(2)
C23 C18 C19 C20 1.2(3)
C17 C18 C19 C20 -176.23(19)
C18 C19 C20 C21 -0.8(3)
C19 C20 C21 C22 -0.3(3)
C20 C21 C22 C23 1.0(4)
C21 C22 C23 C18 -0.6(3)
C19 C18 C23 C22 -0.5(3)
C17 C18 C23 C22 176.9(2)
